data_1100887
loop_
_publ_author_name
'Cuffe, Laurence'
'Hudson, Richard D. A.'
'Gallagher, John F.'
'Jennings, Sarah'
'McAdam, C. John'
'Connelly, Rosamond B. T.'
'Manning, Anthony R.'
'Robinson, Brian. H.'
'Simpson, Jim'

_publ_section_title
;
 Synthesis, Structure, and Redox Chemistry of Ethenyl and Ethynyl
 Ferrocene Polyaromatic Dyads
;
_journal_coden_ASTM ORGND7
_journal_issue 9
_journal_name_full Organometallics
_journal_page_first 2051
_journal_page_last 2060
_journal_paper_doi 10.1021/om0492653
_journal_volume 24
_journal_year 2005
_chemical_formula_moiety 'C26 H18 Fe'
_chemical_formula_sum 'C26 H18 Fe'
_chemical_formula_weight 386.25
_space_group_IT_number 14
_symmetry_cell_setting monoclinic
_symmetry_space_group_name_Hall '-P 2ybc'
_symmetry_space_group_name_H-M 'P 1 21/c 1'
_atom_sites_solution_hydrogens geom
_atom_sites_solution_primary direct
_atom_sites_solution_secondary difmap
_cell_angle_alpha 90.00
_cell_angle_beta 91.824(5)
_cell_angle_gamma 90.00
_cell_formula_units_Z 4
_cell_length_a 7.265(3)
_cell_length_b 11.059(4)
_cell_length_c 22.303(8)
_cell_measurement_reflns_used 4049
_cell_measurement_temperature 168(2)
_cell_measurement_theta_max 52.67
_cell_measurement_theta_min 5.19
_cell_volume 1791.2(10)
_exptl_absorpt_coefficient_mu 0.849
_exptl_absorpt_correction_T_max 1.00000
_exptl_absorpt_correction_T_min 0.82274
_exptl_absorpt_correction_type multi-scan
_exptl_absorpt_process_details 'SADABS (Bruker 1997)'
_exptl_crystal_colour gold
_exptl_crystal_density_diffrn 1.432
_exptl_crystal_density_meas ?
_exptl_crystal_density_method 'not measured'
_exptl_crystal_description plate
_exptl_crystal_F_000 800
_exptl_crystal_size_max 0.64
_exptl_crystal_size_mid 0.41
_exptl_crystal_size_min 0.10
_refine_ls_extinction_coef ?
_refine_ls_extinction_method none
_refine_ls_goodness_of_fit_ref 0.919
_refine_ls_hydrogen_treatment constr
_refine_ls_matrix_type full
_refine_ls_number_parameters 244
_refine_ls_number_reflns 2421
_refine_ls_number_restraints 0
_refine_ls_restrained_S_all 0.919
_refine_ls_R_factor_all 0.0608
_refine_ls_R_factor_gt 0.0423
_refine_ls_shift/su_max '< 0.001'
_refine_ls_shift/su_mean 0.000
_refine_ls_structure_factor_coef Fsqd
_refine_ls_weighting_details 'calc w=1/[\s^2^(Fo^2^)+(0.0697P)^2^+0.0000P] where P=(Fo^2^+2Fc^2^)/3'
_refine_ls_weighting_scheme calc
_refine_ls_wR_factor_gt 0.1010
_refine_ls_wR_factor_ref 0.1075
_cod_original_sg_symbol_H-M 'P 21/c'
_cod_database_code 1100887

loop_
_symmetry_equiv_pos_as_xyz
'x, y, z'
'-x, y+1/2, -z+1/2'
'-x, -y, -z'
'x, -y-1/2, z-1/2'

loop_
_atom_site_label
_atom_site_type_symbol
_atom_site_fract_x
_atom_site_fract_y
_atom_site_fract_z
_atom_site_U_iso_or_equiv
_atom_site_adp_type
_atom_site_occupancy
_atom_site_symmetry_multiplicity
_atom_site_calc_flag
_atom_site_refinement_flags
_atom_site_disorder_assembly
_atom_site_disorder_group
C1 C 0.2723(6) 0.2970(3) 0.4328(2) 0.0407(11) Uani 1 1 d . . .
H1 H 0.3347 0.3142 0.3970 0.049 Uiso 1 1 calc R . .
C2 C 0.1966(5) 0.3828(3) 0.47256(19) 0.0396(12) Uani 1 1 d . . .
H2 H 0.2004 0.4682 0.4681 0.048 Uiso 1 1 calc R . .
C3 C 0.1150(6) 0.3195(4) 0.51956(19) 0.0420(12) Uani 1 1 d . . .
H3 H 0.0533 0.3551 0.5521 0.050 Uiso 1 1 calc R . .
C4 C 0.1399(6) 0.1949(3) 0.5104(2) 0.0454(12) Uani 1 1 d . . .
H4 H 0.0990 0.1316 0.5355 0.054 Uiso 1 1 calc R . .
C5 C 0.2372(6) 0.1814(3) 0.4568(2) 0.0416(12) Uani 1 1 d . . .
H5 H 0.2731 0.1067 0.4398 0.050 Uiso 1 1 calc R . .
Fe1 Fe -0.00455(8) 0.26907(4) 0.43972(2) 0.0273(2) Uani 1 1 d . . .
C6 C -0.1156(5) 0.2745(3) 0.35494(19) 0.0341(11) Uani 1 1 d . . .
H6 H -0.0487 0.2825 0.3193 0.041 Uiso 1 1 calc R . .
C7 C -0.1871(5) 0.3703(3) 0.38925(18) 0.0363(11) Uani 1 1 d . . .
H7 H -0.1776 0.4540 0.3802 0.044 Uiso 1 1 calc R . .
C8 C -0.2760(5) 0.3202(3) 0.43983(19) 0.0377(11) Uani 1 1 d . . .
H8 H -0.3346 0.3643 0.4704 0.045 Uiso 1 1 calc R . .
C9 C -0.2608(5) 0.1918(3) 0.43610(18) 0.0319(10) Uani 1 1 d . . .
H9 H -0.3080 0.1352 0.4637 0.038 Uiso 1 1 calc R . .
C10 C -0.1624(5) 0.1633(3) 0.38368(16) 0.0269(9) Uani 1 1 d . . .
C11 C -0.1180(5) 0.0438(3) 0.36367(16) 0.0255(9) Uani 1 1 d . . .
C12 C -0.0861(5) -0.0563(3) 0.34715(15) 0.0265(9) Uani 1 1 d . . .
C13 C -0.0448(5) -0.1770(3) 0.32758(16) 0.0253(9) Uani 1 1 d . . .
C14 C -0.1726(6) -0.2395(2) 0.29009(17) 0.0273(10) Uani 1 1 d . . .
C15 C -0.3380(5) -0.1848(3) 0.26719(17) 0.0319(10) Uani 1 1 d . . .
H15 H -0.3653 -0.1038 0.2780 0.038 Uiso 1 1 calc R . .
C16 C -0.4571(6) -0.2459(3) 0.23038(19) 0.0396(12) Uani 1 1 d . . .
H16 H -0.5661 -0.2073 0.2155 0.048 Uiso 1 1 calc R . .
C17 C -0.4202(6) -0.3670(3) 0.21382(18) 0.0407(11) Uani 1 1 d . . .
H17 H -0.5043 -0.4091 0.1879 0.049 Uiso 1 1 calc R . .
C18 C -0.2643(6) -0.4231(3) 0.23506(17) 0.0364(11) Uani 1 1 d . . .
H18 H -0.2420 -0.5047 0.2242 0.044 Uiso 1 1 calc R . .
C19 C -0.1339(5) -0.3617(3) 0.27334(16) 0.0304(10) Uani 1 1 d . . .
C20 C 0.0302(5) -0.4155(3) 0.29370(16) 0.0309(10) Uani 1 1 d . . .
H20 H 0.0544 -0.4967 0.2826 0.037 Uiso 1 1 calc R . .
C21 C 0.1601(5) -0.3544(3) 0.32979(16) 0.0283(10) Uani 1 1 d . . .
C22 C 0.3287(6) -0.4091(3) 0.35039(17) 0.0365(11) Uani 1 1 d . . .
H22 H 0.3552 -0.4899 0.3390 0.044 Uiso 1 1 calc R . .
C23 C 0.4505(6) -0.3482(3) 0.38564(18) 0.0423(11) Uani 1 1 d . . .
H23 H 0.5612 -0.3867 0.3991 0.051 Uiso 1 1 calc R . .
C24 C 0.4152(6) -0.2277(3) 0.4028(2) 0.0444(12) Uani 1 1 d . . .
H24 H 0.5028 -0.1853 0.4274 0.053 Uiso 1 1 calc R . .
C25 C 0.2569(6) -0.1723(3) 0.38452(17) 0.0359(11) Uani 1 1 d . . .
H25 H 0.2349 -0.0915 0.3968 0.043 Uiso 1 1 calc R . .
C26 C 0.1232(5) -0.2318(3) 0.34743(16) 0.0266(10) Uani 1 1 d . . .

loop_
_atom_site_aniso_label
_atom_site_aniso_U_11
_atom_site_aniso_U_22
_atom_site_aniso_U_33
_atom_site_aniso_U_23
_atom_site_aniso_U_13
_atom_site_aniso_U_12
C1 0.015(3) 0.058(2) 0.048(3) 0.0003(18) -0.005(2) -0.0053(17)
C2 0.024(3) 0.042(2) 0.052(3) -0.0106(18) -0.010(2) -0.0064(16)
C3 0.029(3) 0.062(2) 0.034(3) -0.0122(19) -0.005(2) -0.0011(19)
C4 0.038(3) 0.053(2) 0.044(3) 0.0118(18) -0.017(3) -0.0071(18)
C5 0.024(3) 0.045(2) 0.054(3) -0.0096(18) -0.013(3) 0.0079(17)
Fe1 0.0199(4) 0.0279(2) 0.0338(4) -0.0050(2) -0.0039(3) 0.0000(2)
C6 0.028(3) 0.0322(17) 0.041(3) -0.0028(15) -0.012(2) 0.0038(15)
C7 0.031(3) 0.0289(17) 0.048(3) -0.0056(16) -0.013(2) 0.0043(15)
C8 0.017(3) 0.0389(19) 0.057(3) -0.0213(18) -0.005(2) 0.0039(15)
C9 0.020(3) 0.0380(18) 0.038(3) -0.0070(15) -0.001(2) -0.0029(15)
C10 0.020(3) 0.0280(17) 0.033(3) -0.0027(14) -0.010(2) 0.0017(13)
C11 0.017(2) 0.0294(17) 0.030(2) -0.0006(13) -0.0053(19) -0.0019(13)
C12 0.023(3) 0.0285(17) 0.028(2) 0.0024(13) -0.0049(19) -0.0009(13)
C13 0.025(3) 0.0240(15) 0.027(2) -0.0020(13) 0.0031(19) -0.0008(14)
C14 0.029(3) 0.0220(16) 0.031(3) 0.0038(13) 0.007(2) -0.0046(13)
C15 0.029(3) 0.0307(16) 0.036(3) 0.0025(15) -0.006(2) 0.0023(15)
C16 0.030(3) 0.046(2) 0.042(3) 0.0075(16) -0.011(2) -0.0052(16)
C17 0.038(3) 0.045(2) 0.038(3) -0.0020(16) -0.007(2) -0.0165(18)
C18 0.042(3) 0.0302(17) 0.037(3) -0.0048(15) 0.002(2) -0.0087(16)
C19 0.035(3) 0.0263(16) 0.030(3) -0.0001(13) 0.006(2) -0.0055(15)
C20 0.039(3) 0.0207(15) 0.034(3) 0.0019(13) 0.003(2) 0.0033(15)
C21 0.035(3) 0.0272(16) 0.023(2) 0.0047(13) 0.004(2) 0.0029(15)
C22 0.039(3) 0.0322(18) 0.038(3) 0.0033(15) 0.004(2) 0.0087(16)
C23 0.031(3) 0.056(2) 0.039(3) 0.0049(18) 0.000(2) 0.0151(19)
C24 0.033(3) 0.055(2) 0.044(3) -0.0053(18) -0.010(2) 0.0011(19)
C25 0.035(3) 0.0374(19) 0.035(3) -0.0026(16) -0.005(2) 0.0025(16)
C26 0.030(3) 0.0268(15) 0.024(2) 0.0041(13) 0.002(2) -0.0011(14)

loop_
_atom_type_symbol
_atom_type_description
_atom_type_scat_dispersion_real
_atom_type_scat_dispersion_imag
_atom_type_scat_source
C C 0.0033 0.0016 'International Tables Vol C Tables 4.2.6.8 and 6.1.1.4'
H H 0.0000 0.0000 'International Tables Vol C Tables 4.2.6.8 and 6.1.1.4'
Fe Fe 0.3463 0.8444 'International Tables Vol C Tables 4.2.6.8 and 6.1.1.4'
